data_2017389
loop_
_publ_author_name
'Churakov, Andrei V.'
'Lermontova, Elmira Kh.'
'Zaitsev, Kirill V.'
'Huang, Mengmeng'
'Karlov, Sergey S.'
'Zaitseva, Galina S.'
'Howard, Judith A. K.'

_publ_section_title
;
 Crystal packing in the structures of diethanolamine derivatives
;
_journal_coeditor_code GD3304
_journal_issue 11
_journal_name_full 'Acta Crystallographica Section C'
_journal_page_first o587
_journal_page_last o592
_journal_paper_doi 10.1107/S0108270109036749
_journal_volume 65
_journal_year 2009
_chemical_formula_iupac 'C16 H27 N O2'
_chemical_formula_moiety 'C16 H27 N O2'
_chemical_formula_sum 'C16 H27 N O2'
_chemical_formula_weight 265.39
_chemical_name_systematic
;
1-[(2-hydroxy-2-methylpropyl)(1-phenylethyl)amino]- 2-methylpropan-2-ol
;
_space_group_IT_number 19
_symmetry_cell_setting orthorhombic
_symmetry_space_group_name_Hall 'P 2ac 2ab'
_symmetry_space_group_name_H-M 'P 21 21 21'
_atom_sites_solution_hydrogens geom
_atom_sites_solution_primary direct
_atom_sites_solution_secondary difmap
_audit_creation_method SHELXL97
_cell_angle_alpha 90.00
_cell_angle_beta 90.00
_cell_angle_gamma 90.00
_cell_formula_units_Z 4
_cell_length_a 8.6781(5)
_cell_length_b 12.8084(7)
_cell_length_c 14.5243(8)
_cell_measurement_reflns_used 4891
_cell_measurement_temperature 120(2)
_cell_measurement_theta_max 28.679
_cell_measurement_theta_min 2.805
_cell_volume 1614.41(16)
_computing_cell_refinement 'SAINT (Bruker, 2004)'
_computing_data_collection 'SMART (Bruker, 2004)'
_computing_data_reduction 'SAINT (Bruker, 2004)'
_computing_molecular_graphics 'SHELXTL (Sheldrick, 2008)'
_computing_publication_material 'SHELXTL (Sheldrick, 2008)'
_computing_structure_refinement 'SHELXL97 (Sheldrick, 2008)'
_computing_structure_solution 'SHELXS97 (Sheldrick, 2008)'
_diffrn_ambient_temperature 120(2)
_diffrn_measured_fraction_theta_full 0.996
_diffrn_measured_fraction_theta_max 0.996
_diffrn_measurement_device_type 'Bruker SMART 1K'
_diffrn_measurement_method \w
_diffrn_radiation_monochromator graphite
_diffrn_radiation_source 'fine-focus sealed tube'
_diffrn_radiation_type MoK\a
_diffrn_radiation_wavelength 0.71073
_diffrn_reflns_av_R_equivalents 0.0388
_diffrn_reflns_av_sigmaI/netI 0.0304
_diffrn_reflns_limit_h_max 11
_diffrn_reflns_limit_h_min -11
_diffrn_reflns_limit_k_max 17
_diffrn_reflns_limit_k_min -7
_diffrn_reflns_limit_l_max 19
_diffrn_reflns_limit_l_min -19
_diffrn_reflns_number 11540
_diffrn_reflns_theta_full 28.99
_diffrn_reflns_theta_max 28.99
_diffrn_reflns_theta_min 2.12
_diffrn_standards_decay_% 0
_diffrn_standards_interval_time 0
_diffrn_standards_number 0
_exptl_absorpt_coefficient_mu 0.071
_exptl_absorpt_correction_T_max 0.9860
_exptl_absorpt_correction_T_min 0.9791
_exptl_absorpt_correction_type multi-scan
_exptl_absorpt_process_details '(SADABS; Bruker, 2004)'
_exptl_crystal_colour colourless
_exptl_crystal_density_diffrn 1.092
_exptl_crystal_density_method 'not measured'
_exptl_crystal_description block
_exptl_crystal_F_000 584
_exptl_crystal_size_max 0.30
_exptl_crystal_size_mid 0.25
_exptl_crystal_size_min 0.20
_refine_diff_density_max 0.172
_refine_diff_density_min -0.183
_refine_ls_extinction_method none
_refine_ls_goodness_of_fit_ref 1.055
_refine_ls_hydrogen_treatment mixed
_refine_ls_matrix_type full
_refine_ls_number_parameters 185
_refine_ls_number_reflns 2428
_refine_ls_number_restraints 0
_refine_ls_restrained_S_all 1.055
_refine_ls_R_factor_all 0.0563
_refine_ls_R_factor_gt 0.0414
_refine_ls_shift/su_max 0.000
_refine_ls_shift/su_mean 0.000
_refine_ls_structure_factor_coef Fsqd
_refine_ls_weighting_details 'calc w = 1/[\s^2^(Fo^2^)+(0.0435P)^2^+0.1881P] where P=(Fo^2^+2Fc^2^)/3'
_refine_ls_weighting_scheme calc
_refine_ls_wR_factor_gt 0.0905
_refine_ls_wR_factor_ref 0.0954
_reflns_number_gt 1986
_reflns_number_total 2428
_reflns_threshold_expression I>2\s(I)
_cod_data_source_file gd3304.cif
_cod_data_source_block IV
_cod_database_code 2017389
_cod_database_fobs_code 2017389

loop_
_symmetry_equiv_pos_as_xyz
'x, y, z'
'-x+1/2, -y, z+1/2'
'-x, y+1/2, -z+1/2'
'x+1/2, -y+1/2, -z'

loop_
_atom_site_type_symbol
_atom_site_label
_atom_site_fract_x
_atom_site_fract_y
_atom_site_fract_z
_atom_site_U_iso_or_equiv
_atom_site_adp_type
_atom_site_calc_flag
_atom_site_refinement_flags
_atom_site_occupancy
_atom_site_disorder_assembly
_atom_site_disorder_group
N N1 0.33183(16) 0.03617(11) -0.00955(10) 0.0249(3) Uani d . 1 . .
O O1 0.10809(16) -0.14653(9) 0.01479(9) 0.0297(3) Uani d . 1 . .
O O2 0.40324(16) -0.18861(9) -0.03175(9) 0.0320(3) Uani d . 1 . .
C C1 0.4068(2) 0.14075(13) -0.00743(12) 0.0296(4) Uani d . 1 . .
H H1A 0.5147 0.1301 -0.0296 0.036 Uiso calc R 1 . .
C C2 0.3331(3) 0.22025(15) -0.07315(14) 0.0412(5) Uani d . 1 . .
H H2A 0.3319 0.1917 -0.1357 0.062 Uiso calc R 1 . .
H H2B 0.3931 0.2851 -0.0724 0.062 Uiso calc R 1 . .
H H2C 0.2273 0.2348 -0.0533 0.062 Uiso calc R 1 . .
C C3 0.4195(2) 0.17997(15) 0.09170(13) 0.0339(4) Uani d . 1 . .
C C4 0.4949(3) 0.11861(18) 0.15682(15) 0.0454(5) Uani d . 1 . .
H H4 0.5368 0.0531 0.1390 0.055 Uiso calc R 1 . .
C C5 0.5098(3) 0.1519(2) 0.24784(17) 0.0622(8) Uani d . 1 . .
H H5 0.5596 0.1085 0.2917 0.075 Uiso calc R 1 . .
C C6 0.4526(4) 0.2473(2) 0.27417(18) 0.0727(9) Uani d . 1 . .
H H6 0.4637 0.2702 0.3360 0.087 Uiso calc R 1 . .
C C7 0.3794(4) 0.3092(2) 0.21094(18) 0.0697(9) Uani d . 1 . .
H H7 0.3396 0.3752 0.2292 0.084 Uiso calc R 1 . .
C C8 0.3629(3) 0.27612(18) 0.11993(15) 0.0478(6) Uani d . 1 . .
H H8 0.3123 0.3200 0.0767 0.057 Uiso calc R 1 . .
C C11 0.1692(2) 0.04041(13) 0.01720(13) 0.0284(4) Uani d . 1 . .
H H11A 0.1059 0.0470 -0.0392 0.034 Uiso calc R 1 . .
H H11B 0.1523 0.1040 0.0546 0.034 Uiso calc R 1 . .
C C12 0.1122(2) -0.05432(13) 0.07207(12) 0.0296(4) Uani d . 1 . .
C C13 0.2141(3) -0.07307(16) 0.15569(12) 0.0391(5) Uani d . 1 . .
H H13A 0.1701 -0.1292 0.1932 0.059 Uiso calc R 1 . .
H H13B 0.2203 -0.0090 0.1924 0.059 Uiso calc R 1 . .
H H13C 0.3177 -0.0931 0.1353 0.059 Uiso calc R 1 . .
C C14 -0.0548(2) -0.03491(17) 0.09920(16) 0.0432(5) Uani d . 1 . .
H H14A -0.0951 -0.0962 0.1317 0.065 Uiso calc R 1 . .
H H14B -0.1164 -0.0223 0.0437 0.065 Uiso calc R 1 . .
H H14C -0.0605 0.0262 0.1396 0.065 Uiso calc R 1 . .
C C21 0.3589(2) -0.01954(13) -0.09660(11) 0.0293(4) Uani d . 1 . .
H H21A 0.3987 0.0310 -0.1423 0.035 Uiso calc R 1 . .
H H21B 0.2588 -0.0457 -0.1197 0.035 Uiso calc R 1 . .
C C22 0.4715(2) -0.11187(14) -0.09130(13) 0.0317(4) Uani d . 1 . .
C C23 0.4893(3) -0.15751(18) -0.18736(14) 0.0543(7) Uani d . 1 . .
H H23A 0.5557 -0.2193 -0.1846 0.081 Uiso calc R 1 . .
H H23B 0.5358 -0.1053 -0.2281 0.081 Uiso calc R 1 . .
H H23C 0.3878 -0.1773 -0.2113 0.081 Uiso calc R 1 . .
C C24 0.6267(2) -0.07987(16) -0.05172(17) 0.0453(5) Uani d . 1 . .
H H24A 0.6950 -0.1407 -0.0496 0.068 Uiso calc R 1 . .
H H24B 0.6122 -0.0524 0.0107 0.068 Uiso calc R 1 . .
H H24C 0.6727 -0.0258 -0.0907 0.068 Uiso calc R 1 . .
H H1 0.196(4) -0.163(2) 0.0063(17) 0.064(9) Uiso d . 1 . .
H H2 0.470(3) -0.242(2) -0.0305(17) 0.063(8) Uiso d . 1 . .

loop_
_atom_site_aniso_label
_atom_site_aniso_U_11
_atom_site_aniso_U_22
_atom_site_aniso_U_33
_atom_site_aniso_U_12
_atom_site_aniso_U_13
_atom_site_aniso_U_23
N1 0.0237(7) 0.0204(6) 0.0307(7) -0.0014(6) -0.0026(6) 0.0011(6)
O1 0.0305(7) 0.0232(6) 0.0355(6) -0.0047(5) 0.0035(6) -0.0051(5)
O2 0.0319(7) 0.0239(6) 0.0402(7) 0.0062(6) 0.0054(6) 0.0077(5)
C1 0.0290(9) 0.0251(8) 0.0348(9) -0.0066(7) -0.0018(8) 0.0035(7)
C2 0.0545(13) 0.0259(9) 0.0431(11) -0.0026(9) -0.0091(10) 0.0053(8)
C3 0.0290(9) 0.0352(10) 0.0375(9) -0.0155(8) -0.0017(8) -0.0003(8)
C4 0.0426(12) 0.0487(13) 0.0449(11) -0.0154(11) -0.0135(10) 0.0026(10)
C5 0.0657(16) 0.0780(18) 0.0429(11) -0.0374(15) -0.0192(12) 0.0082(14)
C6 0.098(2) 0.080(2) 0.0400(13) -0.0490(18) -0.0003(14) -0.0118(13)
C7 0.100(2) 0.0548(15) 0.0544(15) -0.0259(16) 0.0164(17) -0.0199(13)
C8 0.0574(14) 0.0396(11) 0.0464(12) -0.0132(11) 0.0058(11) -0.0047(10)
C11 0.0250(8) 0.0229(8) 0.0374(9) 0.0004(7) -0.0047(8) -0.0036(7)
C12 0.0300(9) 0.0256(8) 0.0331(9) -0.0059(7) 0.0020(8) -0.0070(7)
C13 0.0471(12) 0.0392(11) 0.0310(10) -0.0110(10) 0.0001(9) 0.0005(8)
C14 0.0349(10) 0.0374(10) 0.0575(13) -0.0071(9) 0.0110(10) -0.0145(10)
C21 0.0360(10) 0.0259(8) 0.0259(8) 0.0012(7) -0.0022(8) 0.0042(7)
C22 0.0365(10) 0.0253(8) 0.0333(9) 0.0046(8) 0.0057(8) 0.0061(7)
C23 0.0846(19) 0.0402(13) 0.0381(11) 0.0200(13) 0.0136(12) 0.0034(9)
C24 0.0293(10) 0.0357(10) 0.0709(14) 0.0025(8) 0.0046(10) 0.0069(10)

loop_
_atom_type_symbol
_atom_type_description
_atom_type_scat_dispersion_real
_atom_type_scat_dispersion_imag
_atom_type_scat_source
C C 0.0033 0.0016 'International Tables Vol C Tables 4.2.6.8 and 6.1.1.4'
H H 0.0000 0.0000 'International Tables Vol C Tables 4.2.6.8 and 6.1.1.4'
N N 0.0061 0.0033 'International Tables Vol C Tables 4.2.6.8 and 6.1.1.4'
O O 0.0106 0.0060 'International Tables Vol C Tables 4.2.6.8 and 6.1.1.4'

loop_
_geom_angle_atom_site_label_1
_geom_angle_atom_site_label_2
_geom_angle_atom_site_label_3
_geom_angle_site_symmetry_1
_geom_angle_site_symmetry_3
_geom_angle
_geom_angle_publ_flag
C11 N1 C21 . . 113.58(14) no
C11 N1 C1 . . 112.45(13) no
C21 N1 C1 . . 112.60(13) no
C12 O1 H1 . . 106.5(19) no
C22 O2 H2 . . 105.7(17) no
N1 C1 C3 . . 110.28(14) no
N1 C1 C2 . . 113.69(15) no
C3 C1 C2 . . 113.44(16) no
N1 C1 H1A . . 106.3 no
C3 C1 H1A . . 106.3 no
C2 C1 H1A . . 106.3 no
C1 C2 H2A . . 109.5 no
C1 C2 H2B . . 109.5 no
H2A C2 H2B . . 109.5 no
C1 C2 H2C . . 109.5 no
H2A C2 H2C . . 109.5 no
H2B C2 H2C . . 109.5 no
C8 C3 C4 . . 117.8(2) no
C8 C3 C1 . . 122.96(18) no
C4 C3 C1 . . 119.22(18) no
C3 C4 C5 . . 121.0(2) no
C3 C4 H4 . . 119.5 no
C5 C4 H4 . . 119.5 no
C6 C5 C4 . . 120.2(3) no
C6 C5 H5 . . 119.9 no
C4 C5 H5 . . 119.9 no
C7 C6 C5 . . 119.8(2) no
C7 C6 H6 . . 120.1 no
C5 C6 H6 . . 120.1 no
C6 C7 C8 . . 120.4(3) no
C6 C7 H7 . . 119.8 no
C8 C7 H7 . . 119.8 no
C3 C8 C7 . . 120.9(3) no
C3 C8 H8 . . 119.6 no
C7 C8 H8 . . 119.6 no
N1 C11 C12 . . 114.78(15) no
N1 C11 H11A . . 108.6 no
C12 C11 H11A . . 108.6 no
N1 C11 H11B . . 108.6 no
C12 C11 H11B . . 108.6 no
H11A C11 H11B . . 107.5 no
O1 C12 C13 . . 110.17(15) no
O1 C12 C14 . . 105.01(14) no
C13 C12 C14 . . 111.89(16) no
O1 C12 C11 . . 110.82(14) no
C13 C12 C11 . . 110.61(15) no
C14 C12 C11 . . 108.20(16) no
C12 C13 H13A . . 109.5 no
C12 C13 H13B . . 109.5 no
H13A C13 H13B . . 109.5 no
C12 C13 H13C . . 109.5 no
H13A C13 H13C . . 109.5 no
H13B C13 H13C . . 109.5 no
C12 C14 H14A . . 109.5 no
C12 C14 H14B . . 109.5 no
H14A C14 H14B . . 109.5 no
C12 C14 H14C . . 109.5 no
H14A C14 H14C . . 109.5 no
H14B C14 H14C . . 109.5 no
N1 C21 C22 . . 115.61(14) no
N1 C21 H21A . . 108.4 no
C22 C21 H21A . . 108.4 no
N1 C21 H21B . . 108.4 no
C22 C21 H21B . . 108.4 no
H21A C21 H21B . . 107.4 no
O2 C22 C23 . . 109.34(16) no
O2 C22 C24 . . 108.78(16) no
C23 C22 C24 . . 111.15(19) no
O2 C22 C21 . . 107.13(14) no
C23 C22 C21 . . 108.34(16) no
C24 C22 C21 . . 112.01(15) no
C22 C23 H23A . . 109.5 no
C22 C23 H23B . . 109.5 no
H23A C23 H23B . . 109.5 no
C22 C23 H23C . . 109.5 no
H23A C23 H23C . . 109.5 no
H23B C23 H23C . . 109.5 no
C22 C24 H24A . . 109.5 no
C22 C24 H24B . . 109.5 no
H24A C24 H24B . . 109.5 no
C22 C24 H24C . . 109.5 no
H24A C24 H24C . . 109.5 no
H24B C24 H24C . . 109.5 no

loop_
_geom_bond_atom_site_label_1
_geom_bond_atom_site_label_2
_geom_bond_site_symmetry_2
_geom_bond_distance
_geom_bond_publ_flag
N1 C11 . 1.465(2) no
N1 C21 . 1.471(2) no
N1 C1 . 1.489(2) no
O1 C12 . 1.445(2) no
O1 H1 . 0.80(3) no
O2 C22 . 1.437(2) no
O2 H2 . 0.89(3) no
C1 C3 . 1.529(2) no
C1 C2 . 1.535(3) no
C1 H1A . 1.0000 no
C2 H2A . 0.9800 no
C2 H2B . 0.9800 no
C2 H2C . 0.9800 no
C3 C8 . 1.388(3) no
C3 C4 . 1.393(3) no
C4 C5 . 1.395(3) no
C4 H4 . 0.9500 no
C5 C6 . 1.372(4) no
C5 H5 . 0.9500 no
C6 C7 . 1.370(4) no
C6 H6 . 0.9500 no
C7 C8 . 1.396(3) no
C7 H7 . 0.9500 no
C8 H8 . 0.9500 no
C11 C12 . 1.534(2) no
C11 H11A . 0.9900 no
C11 H11B . 0.9900 no
C12 C13 . 1.522(3) no
C12 C14 . 1.523(3) no
C13 H13A . 0.9800 no
C13 H13B . 0.9800 no
C13 H13C . 0.9800 no
C14 H14A . 0.9800 no
C14 H14B . 0.9800 no
C14 H14C . 0.9800 no
C21 C22 . 1.536(2) no
C21 H21A . 0.9900 no
C21 H21B . 0.9900 no
C22 C23 . 1.521(3) no
C22 C24 . 1.520(3) no
C23 H23A . 0.9800 no
C23 H23B . 0.9800 no
C23 H23C . 0.9800 no
C24 H24A . 0.9800 no
C24 H24B . 0.9800 no
C24 H24C . 0.9800 no

loop_
_geom_hbond_atom_site_label_D
_geom_hbond_atom_site_label_H
_geom_hbond_atom_site_label_A
_geom_hbond_site_symmetry_A
_geom_hbond_distance_DH
_geom_hbond_distance_HA
_geom_hbond_distance_DA
_geom_hbond_angle_DHA
O1 H1 O2 . 0.80(3) 1.91(3) 2.703(2) 170(3)
O2 H2 O1 4_545 0.89(3) 1.88(3) 2.7713(18) 174(2)

loop_
_cod_related_entry_id
_cod_related_entry_database
_cod_related_entry_code
1 ChemSpider 30654193
